data_4316410
loop_
_publ_author_name
'Ashley M. McDaniel'
'Huan-Wei Tseng'
'Niels H. Damrauer'
'Matthew P. Shores'

_publ_section_title
;
 Synthesis and Solution Phase Characterization of Strongly Photooxidizing
 Heteroleptic Cr(III) Tris-Dipyridyl Complexes
;
_journal_name_full 'Inorganic Chemistry'
_journal_page_first 7981
_journal_page_last 7991
_journal_paper_doi 10.1021/ic1009972
_journal_volume 49
_journal_year 2010
_chemical_formula_sum 'C43.6 H31.9 Cr F9 N7.3 O13 S3'
_chemical_formula_weight 1185.24
_chemical_name_systematic
;
 ?
;
_space_group_IT_number 2
_symmetry_cell_setting triclinic
_symmetry_space_group_name_Hall '-P 1'
_symmetry_space_group_name_H-M 'P -1'
_atom_sites_solution_hydrogens geom
_atom_sites_solution_primary direct
_atom_sites_solution_secondary difmap
_audit_creation_method 'Bruker SHELXTL'
_audit_update_record
;
2010-05-17 # Formatted by publCIF
;
_cell_angle_alpha 99.574(4)
_cell_angle_beta 106.338(4)
_cell_angle_gamma 115.479(2)
_cell_formula_units_Z 2
_cell_length_a 12.6215(7)
_cell_length_b 13.9620(8)
_cell_length_c 17.2034(15)
_cell_measurement_reflns_used 9921
_cell_measurement_temperature 110(2)
_cell_measurement_theta_max 32.35
_cell_measurement_theta_min 2.57
_cell_volume 2477.6(3)
_computing_cell_refinement 'Bruker SMART'
_computing_data_collection 'Bruker SMART'
_computing_data_reduction 'Bruker SAINT'
_computing_molecular_graphics 'Bruker SHELXTL'
_computing_publication_material 'Bruker SHELXTL'
_computing_structure_refinement 'Bruker SHELXTL'
_computing_structure_solution 'Bruker SHELXTL'
_diffrn_ambient_temperature 110(2)
_diffrn_measured_fraction_theta_full 0.996
_diffrn_measured_fraction_theta_max 0.996
_diffrn_measurement_device_type 'CCD area detector'
_diffrn_measurement_method 'phi and omega scans'
_diffrn_radiation_monochromator graphite
_diffrn_radiation_source 'fine-focus sealed tube'
_diffrn_radiation_type MoK\a
_diffrn_radiation_wavelength 0.71073
_diffrn_reflns_av_R_equivalents 0.0453
_diffrn_reflns_av_sigmaI/netI 0.0459
_diffrn_reflns_limit_h_max 15
_diffrn_reflns_limit_h_min -15
_diffrn_reflns_limit_k_max 16
_diffrn_reflns_limit_k_min -17
_diffrn_reflns_limit_l_max 21
_diffrn_reflns_limit_l_min -21
_diffrn_reflns_number 45657
_diffrn_reflns_theta_full 26.02
_diffrn_reflns_theta_max 26.02
_diffrn_reflns_theta_min 1.83
_exptl_absorpt_coefficient_mu 0.462
_exptl_absorpt_correction_T_max 0.9552
_exptl_absorpt_correction_T_min 0.8662
_exptl_absorpt_correction_type multi-scan
_exptl_absorpt_process_details 'SADABS, Sheldrick 1997'
_exptl_crystal_colour yellow
_exptl_crystal_density_diffrn 1.589
_exptl_crystal_density_meas ?
_exptl_crystal_density_method 'not measured'
_exptl_crystal_description plate
_exptl_crystal_F_000 1203
_exptl_crystal_size_max 0.32
_exptl_crystal_size_mid 0.21
_exptl_crystal_size_min 0.10
_refine_diff_density_max 0.761
_refine_diff_density_min -0.699
_refine_diff_density_rms 0.067
_refine_ls_extinction_method none
_refine_ls_goodness_of_fit_ref 1.026
_refine_ls_hydrogen_treatment constr
_refine_ls_matrix_type full
_refine_ls_number_parameters 751
_refine_ls_number_reflns 9731
_refine_ls_number_restraints 128
_refine_ls_restrained_S_all 1.022
_refine_ls_R_factor_all 0.0710
_refine_ls_R_factor_gt 0.0464
_refine_ls_shift/su_max 0.001
_refine_ls_shift/su_mean 0.000
_refine_ls_structure_factor_coef Fsqd
_refine_ls_weighting_details 'calc w=1/[\s^2^(Fo^2^)+(0.0414P)^2^+3.4619P] where P=(Fo^2^+2Fc^2^)/3'
_refine_ls_weighting_scheme calc
_refine_ls_wR_factor_gt 0.1017
_refine_ls_wR_factor_ref 0.1122
_reflns_number_gt 7334
_reflns_number_total 9731
_reflns_threshold_expression >2sigma(I)
_cod_data_source_file ic1009972_si_002.cif
_cod_data_source_block msn178_5
_cod_depositor_comments
;
The following automatic conversions were performed:

'_symmetry_cell_setting' value 'Triclinic' changed to 'triclinic'
according to the built-in table from CIF Core dictionary named
'cif_core.dic' version 2.4.1 from 2010-06-29.

Automatic conversion script
Id: cif_fix_values 1646 2011-03-28 12:23:43Z adriana 

The following automatic conversions were performed:

'_exptl_crystal_density_meas' value 'not measured' was changed to '?'
- the value is perceived as not measured.

Automatic conversion script
Id: cif_fix_values 3008 2015-01-20 13:52:24Z robertas 
;
_cod_original_formula_sum 'C43.60 H31.90 Cr F9 N7.30 O13 S3'
_cod_database_code 4316410

loop_
_symmetry_equiv_pos_as_xyz
'x, y, z'
'-x, -y, -z'

loop_
_atom_site_label
_atom_site_type_symbol
_atom_site_fract_x
_atom_site_fract_y
_atom_site_fract_z
_atom_site_U_iso_or_equiv
_atom_site_adp_type
_atom_site_occupancy
_atom_site_symmetry_multiplicity
_atom_site_calc_flag
_atom_site_refinement_flags
_atom_site_disorder_assembly
_atom_site_disorder_group
Cr1 Cr 0.12115(4) 0.86327(3) 0.25183(3) 0.01370(11) Uani 1 1 d . . .
N1 N 0.2928(2) 0.86810(17) 0.28351(14) 0.0161(5) Uani 1 1 d . . .
C2 C 0.3581(3) 0.8651(2) 0.23533(18) 0.0191(6) Uani 1 1 d . . .
H2A H 0.3309 0.8714 0.1800 0.023 Uiso 1 1 calc R . .
C3 C 0.4652(3) 0.8530(2) 0.26333(18) 0.0216(6) Uani 1 1 d . . .
H3A H 0.5108 0.8532 0.2278 0.026 Uiso 1 1 calc R . .
C4 C 0.5046(3) 0.8409(2) 0.34159(18) 0.0224(6) Uani 1 1 d . . .
H4A H 0.5746 0.8286 0.3595 0.027 Uiso 1 1 calc R . .
C5 C 0.4403(3) 0.8470(2) 0.39566(17) 0.0202(6) Uani 1 1 d . . .
C6 C 0.4769(3) 0.8416(3) 0.48041(19) 0.0278(7) Uani 1 1 d . . .
H6A H 0.5451 0.8277 0.5016 0.033 Uiso 1 1 calc R . .
C7 C 0.4166(3) 0.8559(3) 0.53160(19) 0.0296(7) Uani 1 1 d . . .
H7A H 0.4439 0.8529 0.5881 0.036 Uiso 1 1 calc R . .
C8 C 0.3119(3) 0.8754(2) 0.50117(17) 0.0218(6) Uani 1 1 d . . .
C9 C 0.2476(3) 0.8952(3) 0.55116(18) 0.0266(7) Uani 1 1 d . . .
H9A H 0.2714 0.8947 0.6086 0.032 Uiso 1 1 calc R . .
N12 N 0.1710(2) 0.89238(17) 0.38196(14) 0.0161(5) Uani 1 1 d . . .
C10 C 0.1504(3) 0.9152(2) 0.51655(18) 0.0238(6) Uani 1 1 d . . .
H10A H 0.1084 0.9311 0.5504 0.029 Uiso 1 1 calc R . .
C11 C 0.1135(3) 0.9120(2) 0.43164(17) 0.0204(6) Uani 1 1 d . . .
H11A H 0.0446 0.9242 0.4081 0.024 Uiso 1 1 calc R . .
C13 C 0.2709(2) 0.8759(2) 0.41691(17) 0.0175(6) Uani 1 1 d . . .
C14 C 0.3358(2) 0.8627(2) 0.36429(17) 0.0172(6) Uani 1 1 d . . .
N15 N 0.0267(2) 0.69436(18) 0.23354(14) 0.0161(5) Uani 1 1 d . . .
C16 C 0.0697(3) 0.6219(2) 0.23001(18) 0.0227(6) Uani 1 1 d . . .
H16A H 0.1537 0.6469 0.2322 0.027 Uiso 1 1 calc R . .
C17 C -0.0060(3) 0.5104(2) 0.2233(2) 0.0306(7) Uani 1 1 d . . .
H17A H 0.0270 0.4607 0.2208 0.037 Uiso 1 1 calc R . .
C18 C -0.1267(3) 0.4722(2) 0.2201(2) 0.0288(7) Uani 1 1 d . . .
H18A H -0.1769 0.3970 0.2175 0.035 Uiso 1 1 calc R . .
C19 C -0.1769(3) 0.5451(2) 0.22066(17) 0.0209(6) Uani 1 1 d . . .
C20 C -0.3055(3) 0.5117(2) 0.21185(18) 0.0245(6) Uani 1 1 d . . .
H20A H -0.3611 0.4371 0.2078 0.029 Uiso 1 1 calc R . .
C21 C -0.3484(3) 0.5854(2) 0.20926(18) 0.0235(6) Uani 1 1 d . . .
H21A H -0.4344 0.5611 0.2022 0.028 Uiso 1 1 calc R . .
C22 C -0.2668(3) 0.6989(2) 0.21691(17) 0.0192(6) Uani 1 1 d . . .
C23 C -0.3051(3) 0.7799(2) 0.21584(18) 0.0226(6) Uani 1 1 d . . .
H23A H -0.3905 0.7597 0.2080 0.027 Uiso 1 1 calc R . .
C24 C -0.2196(3) 0.8873(2) 0.22600(18) 0.0229(6) Uani 1 1 d . . .
H24A H -0.2447 0.9424 0.2258 0.028 Uiso 1 1 calc R . .
C25 C -0.0949(3) 0.9156(2) 0.23663(17) 0.0208(6) Uani 1 1 d . . .
H25A H -0.0358 0.9908 0.2441 0.025 Uiso 1 1 calc R . .
N26 N -0.0555(2) 0.84117(17) 0.23676(13) 0.0155(5) Uani 1 1 d . . .
C27 C -0.1406(2) 0.7337(2) 0.22695(16) 0.0160(5) Uani 1 1 d . . .
C28 C -0.0959(2) 0.6556(2) 0.22713(16) 0.0169(6) Uani 1 1 d . . .
C29 C 0.3843(4) 1.5421(2) 0.3089(2) 0.0384(8) Uani 1 1 d . . .
H29A H 0.3876 1.5860 0.3612 0.058 Uiso 1 1 calc R . .
H29B H 0.3241 1.5422 0.2585 0.058 Uiso 1 1 calc R . .
H29C H 0.4695 1.5756 0.3076 0.058 Uiso 1 1 calc R . .
O30 O 0.3424(2) 1.42727(16) 0.30803(13) 0.0307(5) Uani 1 1 d . . .
C31 C 0.3325(3) 1.3567(2) 0.24101(19) 0.0278(7) Uani 1 1 d . . .
O32 O 0.3588(3) 1.38120(19) 0.18291(16) 0.0582(8) Uani 1 1 d . . .
C33 C 0.2869(3) 1.2410(2) 0.24759(17) 0.0194(6) Uani 1 1 d . . .
C34 C 0.2962(3) 1.2234(2) 0.32530(18) 0.0200(6) Uani 1 1 d . . .
H34A H 0.3329 1.2846 0.3766 0.024 Uiso 1 1 calc R . .
C35 C 0.2510(2) 1.1145(2) 0.32666(17) 0.0167(6) Uani 1 1 d . . .
H35A H 0.2585 1.1020 0.3801 0.020 Uiso 1 1 calc R . .
N36 N 0.19707(19) 1.02596(17) 0.25548(13) 0.0142(5) Uani 1 1 d . . .
C37 C 0.2348(3) 1.1503(2) 0.17386(17) 0.0187(6) Uani 1 1 d . . .
H37A H 0.2302 1.1617 0.1204 0.022 Uiso 1 1 calc R . .
C38 C 0.1896(2) 1.0435(2) 0.17915(16) 0.0155(5) Uani 1 1 d . . .
C39 C 0.1302(2) 0.9398(2) 0.10527(16) 0.0152(5) Uani 1 1 d . . .
C40 C 0.1171(2) 0.9380(2) 0.02297(17) 0.0172(6) Uani 1 1 d . . .
H40A H 0.1461 1.0061 0.0101 0.021 Uiso 1 1 calc R . .
N41 N 0.08971(19) 0.84333(17) 0.12551(13) 0.0142(5) Uani 1 1 d . . .
C42 C 0.0324(2) 0.7445(2) 0.06221(17) 0.0186(6) Uani 1 1 d . . .
H42A H 0.0021 0.6770 0.0758 0.022 Uiso 1 1 calc R . .
C43 C 0.0160(3) 0.7374(2) -0.02149(17) 0.0190(6) Uani 1 1 d . . .
H43A H -0.0256 0.6663 -0.0648 0.023 Uiso 1 1 calc R . .
C44 C 0.0607(2) 0.8352(2) -0.04170(17) 0.0177(6) Uani 1 1 d . . .
C45 C 0.0537(3) 0.8376(2) -0.12938(18) 0.0226(6) Uani 1 1 d . . .
O46 O 0.0910(3) 0.92200(19) -0.14670(14) 0.0508(7) Uani 1 1 d . . .
O47 O 0.0041(2) 0.73654(17) -0.18557(12) 0.0317(5) Uani 1 1 d . . .
C48 C 0.0039(4) 0.7365(3) -0.27066(19) 0.0373(8) Uani 1 1 d . . .
H48A H -0.0339 0.6590 -0.3079 0.056 Uiso 1 1 calc R . .
H48B H 0.0919 0.7809 -0.2655 0.056 Uiso 1 1 calc R . .
H48C H -0.0463 0.7694 -0.2955 0.056 Uiso 1 1 calc R . .
S60A S 0.58680(12) 0.15013(13) 0.23181(7) 0.0255(4) Uani 0.701(3) 1 d PDU A 1
O58A O 0.6494(3) 0.0849(3) 0.2430(2) 0.0468(10) Uani 0.701(3) 1 d PD A 1
O59A O 0.6701(4) 0.2671(3) 0.2540(3) 0.0599(13) Uani 0.701(3) 1 d PD A 1
C61A C 0.5006(5) 0.1017(5) 0.1147(3) 0.0406(13) Uani 0.701(3) 1 d PDU A 1
F63A F 0.4444(3) 0.1615(3) 0.0946(2) 0.0628(11) Uani 0.701(3) 1 d PD A 1
F64A F 0.5818(4) 0.1159(3) 0.0771(2) 0.0455(8) Uani 0.701(3) 1 d PD A 1
S60B S 0.5667(4) 0.1822(3) 0.2318(2) 0.0368(11) Uiso 0.299(3) 1 d PDU A 2
O58B O 0.6989(9) 0.2323(10) 0.2910(7) 0.069(3) Uiso 0.299(3) 1 d PD A 2
O59B O 0.5307(8) 0.2524(7) 0.1953(5) 0.048(2) Uiso 0.299(3) 1 d PD A 2
C61B C 0.5609(12) 0.0882(8) 0.1391(7) 0.041(3) Uiso 0.299(3) 1 d PDU A 2
F63B F 0.6517(10) 0.1498(8) 0.1123(7) 0.068(3) Uiso 0.299(3) 1 d PD A 2
F64B F 0.5923(7) 0.0146(6) 0.1627(5) 0.059(2) Uiso 0.299(3) 1 d PD A 2
O57 O 0.4824(2) 0.11422(19) 0.26064(14) 0.0354(5) Uani 1 1 d . . .
F62 F 0.4170(3) 0.0035(3) 0.08440(15) 0.0852(9) Uani 1 1 d . . .
S68A S 0.27237(8) 0.59033(8) 0.06221(6) 0.0261(3) Uani 0.891(2) 1 d PD B 1
O66A O 0.2070(2) 0.6243(2) 0.10716(17) 0.0448(7) Uani 0.891(2) 1 d PD B 1
O67A O 0.1940(2) 0.4867(2) -0.00847(16) 0.0419(7) Uani 0.891(2) 1 d PD B 1
C69A C 0.3226(4) 0.6951(3) 0.0099(2) 0.0310(8) Uani 0.891(2) 1 d PD B 1
F70A F 0.3767(2) 0.67164(19) -0.04032(13) 0.0399(6) Uani 0.891(2) 1 d PD B 1
F71A F 0.2253(3) 0.7010(2) -0.03920(16) 0.0568(7) Uani 0.891(2) 1 d PD B 1
F72A F 0.4074(3) 0.79701(17) 0.06710(14) 0.0553(7) Uani 0.891(2) 1 d PD B 1
S68B S 0.2795(8) 0.5400(8) 0.0740(5) 0.036(2) Uiso 0.109(2) 1 d PD B 2
O66B O 0.1967(19) 0.5333(19) 0.1197(13) 0.046(6) Uiso 0.109(2) 1 d PD B 2
O67B O 0.2409(19) 0.4368(13) 0.0122(11) 0.036(5) Uiso 0.109(2) 1 d PD B 2
C69B C 0.2424(18) 0.6185(14) 0.0052(11) 0.034(7) Uiso 0.109(2) 1 d PD B 2
F70B F 0.307(2) 0.6330(18) -0.0448(12) 0.053(6) Uiso 0.109(2) 1 d PD B 2
F71B F 0.1167(15) 0.5611(16) -0.0449(12) 0.061(6) Uiso 0.109(2) 1 d PD B 2
F72B F 0.2694(19) 0.7196(14) 0.0495(12) 0.059(6) Uiso 0.109(2) 1 d PD B 2
O65 O 0.3947(2) 0.60717(18) 0.11732(15) 0.0385(6) Uani 1 1 d . . .
N76 N 0.8178(12) 0.4076(11) 0.5874(8) 0.071(4) Uiso 0.30 1 d PDU . .
C77 C 0.8421(14) 0.4077(12) 0.5297(9) 0.058(4) Uiso 0.30 1 d PDU . .
C78 C 0.875(2) 0.4099(18) 0.4548(11) 0.102(6) Uiso 0.30 1 d PDU . .
H78A H 0.9377 0.4871 0.4630 0.152 Uiso 0.30 1 calc PR . .
H78B H 0.7978 0.3829 0.4034 0.152 Uiso 0.30 1 calc PR . .
H78C H 0.9114 0.3613 0.4478 0.152 Uiso 0.30 1 calc PR . .
N73 N 0.8144(3) 0.8165(2) 0.02644(17) 0.0313(6) Uani 1 1 d D . .
C74 C 0.7269(3) 0.7349(3) 0.0130(2) 0.0365(8) Uani 1 1 d D . .
C75 C 0.6134(4) 0.6269(3) -0.0059(3) 0.0571(11) Uani 1 1 d D . .
H75A H 0.5566 0.5990 -0.0667 0.086 Uiso 1 1 calc R . .
H75B H 0.5682 0.6370 0.0298 0.086 Uiso 1 1 calc R . .
H75C H 0.6394 0.5724 0.0065 0.086 Uiso 1 1 calc R . .
S52 S 0.80592(7) 0.78702(6) 0.48557(5) 0.02452(17) Uani 1 1 d D . .
O49 O 0.90485(19) 0.85581(18) 0.57024(13) 0.0305(5) Uani 1 1 d D . .
O50 O 0.68049(19) 0.76475(18) 0.47815(13) 0.0306(5) Uani 1 1 d D . .
O51 O 0.8382(2) 0.8151(2) 0.41582(14) 0.0400(6) Uani 1 1 d . . .
C53 C 0.7937(3) 0.6504(3) 0.4746(2) 0.0414(9) Uani 1 1 d D . .
F54 F 0.9015(3) 0.6550(2) 0.4773(2) 0.0884(9) Uani 1 1 d D . .
F55 F 0.7670(2) 0.61374(18) 0.53708(13) 0.0582(6) Uani 1 1 d D . .
F56 F 0.7001(2) 0.57249(18) 0.40086(13) 0.0584(6) Uani 1 1 d D . .

loop_
_atom_site_aniso_label
_atom_site_aniso_U_11
_atom_site_aniso_U_22
_atom_site_aniso_U_33
_atom_site_aniso_U_23
_atom_site_aniso_U_13
_atom_site_aniso_U_12
Cr1 0.0131(2) 0.0127(2) 0.0153(2) 0.00562(16) 0.00595(17) 0.00586(17)
N1 0.0146(11) 0.0146(11) 0.0179(12) 0.0050(9) 0.0066(9) 0.0065(9)
C2 0.0197(14) 0.0179(13) 0.0199(14) 0.0065(11) 0.0089(12) 0.0088(12)
C3 0.0200(15) 0.0242(15) 0.0273(16) 0.0107(12) 0.0150(13) 0.0124(12)
C4 0.0179(14) 0.0222(14) 0.0261(16) 0.0058(12) 0.0068(12) 0.0113(12)
C5 0.0169(14) 0.0209(14) 0.0200(14) 0.0059(11) 0.0055(12) 0.0088(12)
C6 0.0240(16) 0.0359(17) 0.0232(16) 0.0094(13) 0.0042(13) 0.0182(14)
C7 0.0276(17) 0.0403(18) 0.0196(15) 0.0098(13) 0.0058(13) 0.0182(15)
C8 0.0195(14) 0.0254(15) 0.0182(14) 0.0070(12) 0.0063(12) 0.0103(12)
C9 0.0262(16) 0.0338(17) 0.0153(14) 0.0079(12) 0.0073(12) 0.0120(14)
N12 0.0151(11) 0.0139(11) 0.0182(12) 0.0054(9) 0.0072(9) 0.0060(9)
C10 0.0234(15) 0.0289(16) 0.0191(15) 0.0067(12) 0.0119(12) 0.0117(13)
C11 0.0187(14) 0.0231(14) 0.0221(15) 0.0081(12) 0.0109(12) 0.0108(12)
C13 0.0142(13) 0.0155(13) 0.0189(14) 0.0042(11) 0.0058(11) 0.0053(11)
C14 0.0163(13) 0.0134(13) 0.0175(14) 0.0041(10) 0.0047(11) 0.0057(11)
N15 0.0171(11) 0.0160(11) 0.0171(11) 0.0080(9) 0.0082(9) 0.0081(9)
C16 0.0258(15) 0.0198(14) 0.0287(16) 0.0107(12) 0.0142(13) 0.0137(12)
C17 0.0346(18) 0.0198(15) 0.044(2) 0.0139(14) 0.0181(15) 0.0167(14)
C18 0.0343(18) 0.0132(14) 0.0368(18) 0.0099(12) 0.0165(15) 0.0084(13)
C19 0.0236(15) 0.0170(13) 0.0190(14) 0.0061(11) 0.0109(12) 0.0061(12)
C20 0.0232(15) 0.0179(14) 0.0249(16) 0.0067(12) 0.0120(13) 0.0029(12)
C21 0.0157(14) 0.0240(15) 0.0225(15) 0.0056(12) 0.0090(12) 0.0029(12)
C22 0.0166(14) 0.0237(14) 0.0146(14) 0.0059(11) 0.0063(11) 0.0080(12)
C23 0.0155(14) 0.0287(15) 0.0227(15) 0.0068(12) 0.0076(12) 0.0108(12)
C24 0.0220(15) 0.0264(15) 0.0256(16) 0.0092(12) 0.0097(13) 0.0161(13)
C25 0.0212(15) 0.0210(14) 0.0216(15) 0.0086(11) 0.0083(12) 0.0112(12)
N26 0.0143(11) 0.0153(11) 0.0157(11) 0.0070(9) 0.0058(9) 0.0060(9)
C27 0.0151(13) 0.0184(13) 0.0115(13) 0.0047(10) 0.0037(11) 0.0070(11)
C28 0.0187(14) 0.0174(13) 0.0142(13) 0.0068(10) 0.0084(11) 0.0072(11)
C29 0.062(2) 0.0123(14) 0.0378(19) 0.0070(13) 0.0238(18) 0.0146(15)
O30 0.0503(14) 0.0134(10) 0.0277(11) 0.0066(8) 0.0207(10) 0.0122(10)
C31 0.0394(18) 0.0144(14) 0.0241(16) 0.0046(12) 0.0154(14) 0.0078(13)
O32 0.116(2) 0.0217(12) 0.0425(15) 0.0162(11) 0.0528(16) 0.0245(14)
C33 0.0223(15) 0.0146(13) 0.0219(15) 0.0067(11) 0.0119(12) 0.0075(11)
C34 0.0211(14) 0.0163(13) 0.0203(14) 0.0037(11) 0.0094(12) 0.0075(12)
C35 0.0184(14) 0.0168(13) 0.0151(13) 0.0053(11) 0.0075(11) 0.0085(11)
N36 0.0131(11) 0.0161(11) 0.0150(11) 0.0059(9) 0.0068(9) 0.0075(9)
C37 0.0231(15) 0.0160(13) 0.0179(14) 0.0065(11) 0.0100(12) 0.0090(12)
C38 0.0139(13) 0.0170(13) 0.0151(13) 0.0055(10) 0.0062(11) 0.0069(11)
C39 0.0122(13) 0.0138(12) 0.0168(13) 0.0043(10) 0.0038(11) 0.0058(11)
C40 0.0191(14) 0.0143(13) 0.0183(14) 0.0067(11) 0.0073(11) 0.0081(11)
N41 0.0117(11) 0.0124(10) 0.0164(11) 0.0046(9) 0.0047(9) 0.0049(9)
C42 0.0179(14) 0.0122(13) 0.0228(15) 0.0045(11) 0.0068(12) 0.0064(11)
C43 0.0195(14) 0.0153(13) 0.0173(14) 0.0020(11) 0.0050(11) 0.0073(11)
C44 0.0169(14) 0.0191(13) 0.0166(14) 0.0062(11) 0.0043(11) 0.0099(11)
C45 0.0283(16) 0.0204(14) 0.0193(15) 0.0058(11) 0.0075(12) 0.0139(13)
O46 0.100(2) 0.0234(12) 0.0249(12) 0.0127(10) 0.0267(13) 0.0250(13)
O47 0.0573(15) 0.0231(11) 0.0148(10) 0.0057(8) 0.0129(10) 0.0212(11)
C48 0.069(2) 0.0331(18) 0.0152(15) 0.0083(13) 0.0171(16) 0.0293(18)
S60A 0.0229(6) 0.0278(7) 0.0215(6) 0.0128(5) 0.0099(5) 0.0069(6)
O58A 0.042(2) 0.073(3) 0.052(2) 0.043(2) 0.0239(18) 0.038(2)
O59A 0.059(3) 0.0212(18) 0.067(3) 0.0096(18) 0.033(2) -0.0096(18)
C61A 0.035(3) 0.051(3) 0.047(3) 0.031(3) 0.026(3) 0.019(3)
F63A 0.069(2) 0.100(3) 0.063(2) 0.058(2) 0.0355(19) 0.061(2)
F64A 0.060(2) 0.069(2) 0.0325(17) 0.0299(16) 0.0351(18) 0.0377(19)
O57 0.0356(13) 0.0443(14) 0.0326(13) 0.0214(10) 0.0217(11) 0.0171(11)
F62 0.088(2) 0.095(2) 0.0401(14) -0.0072(14) 0.0028(14) 0.0430(19)
S68A 0.0188(4) 0.0230(5) 0.0270(5) 0.0081(4) 0.0068(4) 0.0042(4)
O66A 0.0324(15) 0.0605(19) 0.0407(16) 0.0161(14) 0.0222(13) 0.0182(14)
O67A 0.0320(15) 0.0258(14) 0.0376(16) 0.0040(11) 0.0037(12) -0.0017(11)
C69A 0.044(2) 0.0276(19) 0.0278(19) 0.0074(15) 0.0218(17) 0.0200(17)
F70A 0.0462(15) 0.0384(13) 0.0372(13) 0.0085(10) 0.0278(11) 0.0177(12)
F71A 0.0788(18) 0.087(2) 0.0495(15) 0.0395(14) 0.0335(14) 0.0675(17)
F72A 0.095(2) 0.0226(11) 0.0358(13) 0.0076(9) 0.0361(13) 0.0135(12)
O65 0.0301(13) 0.0322(12) 0.0401(14) 0.0104(10) 0.0010(10) 0.0134(10)
N73 0.0316(15) 0.0338(16) 0.0320(15) 0.0163(12) 0.0156(12) 0.0157(13)
C74 0.041(2) 0.045(2) 0.0265(18) 0.0089(15) 0.0120(15) 0.0259(19)
C75 0.044(2) 0.044(2) 0.047(2) -0.0031(18) 0.0192(19) -0.0015(18)
S52 0.0248(4) 0.0340(4) 0.0191(4) 0.0084(3) 0.0099(3) 0.0178(3)
O49 0.0232(11) 0.0409(13) 0.0229(11) 0.0055(9) 0.0076(9) 0.0153(10)
O50 0.0230(11) 0.0431(13) 0.0260(11) 0.0059(10) 0.0073(9) 0.0202(10)
O51 0.0432(14) 0.0502(15) 0.0259(12) 0.0140(11) 0.0190(11) 0.0192(12)
C53 0.048(2) 0.043(2) 0.037(2) 0.0085(17) 0.0157(17) 0.0289(18)
F54 0.0751(18) 0.0793(19) 0.147(3) 0.0326(18) 0.0518(18) 0.0653(16)
F55 0.0899(18) 0.0422(12) 0.0351(12) 0.0165(10) 0.0125(12) 0.0334(12)
F56 0.0903(17) 0.0432(13) 0.0315(12) 0.0002(9) 0.0175(11) 0.0335(12)

loop_
_atom_type_symbol
_atom_type_description
_atom_type_scat_dispersion_real
_atom_type_scat_dispersion_imag
_atom_type_scat_source
C C 0.0033 0.0016 'International Tables Vol C Tables 4.2.6.8 and 6.1.1.4'
H H 0.0000 0.0000 'International Tables Vol C Tables 4.2.6.8 and 6.1.1.4'
N N 0.0061 0.0033 'International Tables Vol C Tables 4.2.6.8 and 6.1.1.4'
O O 0.0106 0.0060 'International Tables Vol C Tables 4.2.6.8 and 6.1.1.4'
F F 0.0171 0.0103 'International Tables Vol C Tables 4.2.6.8 and 6.1.1.4'
S S 0.1246 0.1234 'International Tables Vol C Tables 4.2.6.8 and 6.1.1.4'
Cr Cr 0.3209 0.6236 'International Tables Vol C Tables 4.2.6.8 and 6.1.1.4'

loop_
_geom_angle_atom_site_label_1
_geom_angle_atom_site_label_2
_geom_angle_atom_site_label_3
_geom_angle
_geom_angle_site_symmetry_1
_geom_angle_site_symmetry_3
_geom_angle_publ_flag
N36 Cr1 N41 79.31(8) . . ?
N36 Cr1 N26 94.66(8) . . ?
N41 Cr1 N26 94.13(8) . . ?
N36 Cr1 N1 93.77(8) . . ?
N41 Cr1 N1 94.89(8) . . ?
N26 Cr1 N1 168.65(9) . . ?
N36 Cr1 N15 172.70(9) . . ?
N41 Cr1 N15 94.96(8) . . ?
N26 Cr1 N15 81.16(9) . . ?
N1 Cr1 N15 91.21(8) . . ?
N36 Cr1 N12 97.96(8) . . ?
N41 Cr1 N12 174.60(9) . . ?
N26 Cr1 N12 90.73(8) . . ?
N1 Cr1 N12 80.58(8) . . ?
N15 Cr1 N12 88.11(8) . . ?
C2 N1 C14 118.2(2) . . ?
C2 N1 Cr1 129.65(19) . . ?
C14 N1 Cr1 111.87(17) . . ?
N1 C2 C3 122.2(3) . . ?
N1 C2 H2A 118.9 . . ?
C3 C2 H2A 118.9 . . ?
C4 C3 C2 120.2(3) . . ?
C4 C3 H3A 119.9 . . ?
C2 C3 H3A 119.9 . . ?
C3 C4 C5 119.3(3) . . ?
C3 C4 H4A 120.3 . . ?
C5 C4 H4A 120.3 . . ?
C14 C5 C4 117.3(2) . . ?
C14 C5 C6 118.3(3) . . ?
C4 C5 C6 124.4(3) . . ?
C7 C6 C5 121.6(3) . . ?
C7 C6 H6A 119.2 . . ?
C5 C6 H6A 119.2 . . ?
C6 C7 C8 120.7(3) . . ?
C6 C7 H7A 119.7 . . ?
C8 C7 H7A 119.7 . . ?
C13 C8 C9 117.3(3) . . ?
C13 C8 C7 118.6(3) . . ?
C9 C8 C7 124.2(3) . . ?
C10 C9 C8 119.6(3) . . ?
C10 C9 H9A 120.2 . . ?
C8 C9 H9A 120.2 . . ?
C11 N12 C13 118.1(2) . . ?
C11 N12 Cr1 130.00(19) . . ?
C13 N12 Cr1 111.44(17) . . ?
C9 C10 C11 119.7(3) . . ?
C9 C10 H10A 120.2 . . ?
C11 C10 H10A 120.2 . . ?
N12 C11 C10 122.5(3) . . ?
N12 C11 H11A 118.7 . . ?
C10 C11 H11A 118.7 . . ?
N12 C13 C8 122.7(2) . . ?
N12 C13 C14 116.9(2) . . ?
C8 C13 C14 120.4(2) . . ?
N1 C14 C5 122.6(2) . . ?
N1 C14 C13 116.9(2) . . ?
C5 C14 C13 120.4(2) . . ?
C16 N15 C28 118.3(2) . . ?
C16 N15 Cr1 129.36(19) . . ?
C28 N15 Cr1 112.33(16) . . ?
N15 C16 C17 121.6(3) . . ?
N15 C16 H16A 119.2 . . ?
C17 C16 H16A 119.2 . . ?
C18 C17 C16 120.4(3) . . ?
C18 C17 H17A 119.8 . . ?
C16 C17 H17A 119.8 . . ?
C17 C18 C19 119.6(3) . . ?
C17 C18 H18A 120.2 . . ?
C19 C18 H18A 120.2 . . ?
C28 C19 C18 116.8(3) . . ?
C28 C19 C20 118.9(3) . . ?
C18 C19 C20 124.3(3) . . ?
C21 C20 C19 120.8(3) . . ?
C21 C20 H20A 119.6 . . ?
C19 C20 H20A 119.6 . . ?
C20 C21 C22 121.2(3) . . ?
C20 C21 H21A 119.4 . . ?
C22 C21 H21A 119.4 . . ?
C27 C22 C23 117.1(2) . . ?
C27 C22 C21 119.0(3) . . ?
C23 C22 C21 123.9(3) . . ?
C24 C23 C22 119.9(3) . . ?
C24 C23 H23A 120.0 . . ?
C22 C23 H23A 120.0 . . ?
C23 C24 C25 119.5(3) . . ?
C23 C24 H24A 120.3 . . ?
C25 C24 H24A 120.3 . . ?
N26 C25 C24 122.4(3) . . ?
N26 C25 H25A 118.8 . . ?
C24 C25 H25A 118.8 . . ?
C25 N26 C27 118.3(2) . . ?
C25 N26 Cr1 129.29(19) . . ?
C27 N26 Cr1 112.36(17) . . ?
N26 C27 C22 122.8(2) . . ?
N26 C27 C28 117.2(2) . . ?
C22 C27 C28 120.1(2) . . ?
N15 C28 C19 123.2(2) . . ?
N15 C28 C27 116.8(2) . . ?
C19 C28 C27 120.0(2) . . ?
O30 C29 H29A 109.5 . . ?
O30 C29 H29B 109.5 . . ?
H29A C29 H29B 109.5 . . ?
O30 C29 H29C 109.5 . . ?
H29A C29 H29C 109.5 . . ?
H29B C29 H29C 109.5 . . ?
C31 O30 C29 117.0(2) . . ?
O32 C31 O30 125.0(3) . . ?
O32 C31 C33 123.5(3) . . ?
O30 C31 C33 111.5(2) . . ?
C34 C33 C37 119.6(2) . . ?
C34 C33 C31 121.4(2) . . ?
C37 C33 C31 119.0(2) . . ?
C33 C34 C35 118.4(2) . . ?
C33 C34 H34A 120.8 . . ?
C35 C34 H34A 120.8 . . ?
N36 C35 C34 122.4(2) . . ?
N36 C35 H35A 118.8 . . ?
C34 C35 H35A 118.8 . . ?
C35 N36 C38 119.2(2) . . ?
C35 N36 Cr1 124.57(17) . . ?
C38 N36 Cr1 116.26(16) . . ?
C38 C37 C33 119.2(2) . . ?
C38 C37 H37A 120.4 . . ?
C33 C37 H37A 120.4 . . ?
N36 C38 C37 121.1(2) . . ?
N36 C38 C39 114.4(2) . . ?
C37 C38 C39 124.5(2) . . ?
N41 C39 C40 121.5(2) . . ?
N41 C39 C38 114.2(2) . . ?
C40 C39 C38 124.3(2) . . ?
C39 C40 C44 119.5(2) . . ?
C39 C40 H40A 120.3 . . ?
C44 C40 H40A 120.3 . . ?
C42 N41 C39 118.6(2) . . ?
C42 N41 Cr1 125.63(18) . . ?
C39 N41 Cr1 115.81(16) . . ?
N41 C42 C43 122.5(2) . . ?
N41 C42 H42A 118.7 . . ?
C43 C42 H42A 118.7 . . ?
C42 C43 C44 119.1(2) . . ?
C42 C43 H43A 120.5 . . ?
C44 C43 H43A 120.5 . . ?
C43 C44 C40 118.9(2) . . ?
C43 C44 C45 123.5(2) . . ?
C40 C44 C45 117.6(2) . . ?
O46 C45 O47 123.5(3) . . ?
O46 C45 C44 123.3(3) . . ?
O47 C45 C44 113.2(2) . . ?
C45 O47 C48 114.8(2) . . ?
O47 C48 H48A 109.5 . . ?
O47 C48 H48B 109.5 . . ?
H48A C48 H48B 109.5 . . ?
O47 C48 H48C 109.5 . . ?
H48A C48 H48C 109.5 . . ?
H48B C48 H48C 109.5 . . ?
O59A S60A O58A 114.9(3) . . ?
O59A S60A O57 118.1(2) . . ?
O58A S60A O57 111.88(19) . . ?
O59A S60A C61A 104.3(3) . . ?
O58A S60A C61A 103.2(3) . . ?
O57 S60A C61A 101.90(19) . . ?
F62 C61A F64A 107.9(5) . . ?
F62 C61A F63A 106.8(5) . . ?
F64A C61A F63A 108.9(4) . . ?
F62 C61A S60A 113.9(3) . . ?
F64A C61A S60A 109.8(4) . . ?
F63A C61A S60A 109.5(4) . . ?
O57 S60B O59B 114.5(5) . . ?
O57 S60B O58B 112.5(6) . . ?
O59B S60B O58B 117.5(7) . . ?
O57 S60B C61B 106.3(4) . . ?
O59B S60B C61B 102.7(5) . . ?
O58B S60B C61B 101.2(6) . . ?
F64B C61B F63B 105.1(9) . . ?
F64B C61B F62 97.2(7) . . ?
F63B C61B F62 128.0(9) . . ?
F64B C61B S60B 110.5(8) . . ?
F63B C61B S60B 109.2(7) . . ?
F62 C61B S60B 105.6(6) . . ?
O67A S68A O66A 116.02(16) . . ?
O67A S68A O65 115.23(16) . . ?
O66A S68A O65 114.79(16) . . ?
O67A S68A C69A 102.98(16) . . ?
O66A S68A C69A 103.22(17) . . ?
O65 S68A C69A 101.73(16) . . ?
F70A C69A F71A 106.7(3) . . ?
F70A C69A F72A 107.3(3) . . ?
F71A C69A F72A 107.6(3) . . ?
F70A C69A S68A 111.4(2) . . ?
F71A C69A S68A 112.1(3) . . ?
F72A C69A S68A 111.3(2) . . ?
O65 S68B O67B 119.6(10) . . ?
O65 S68B O66B 114.7(10) . . ?
O67B S68B O66B 115.4(12) . . ?
O65 S68B C69B 100.2(8) . . ?
O67B S68B C69B 102.1(10) . . ?
O66B S68B C69B 100.2(10) . . ?
F70B C69B F72B 107.5(16) . . ?
F70B C69B F71B 108.5(16) . . ?
F72B C69B F71B 106.9(16) . . ?
F70B C69B S68B 111.0(13) . . ?
F72B C69B S68B 113.2(13) . . ?
F71B C69B S68B 109.5(13) . . ?
N76 C77 C78 179.0(19) . . ?
C77 C78 H78A 109.5 . . ?
C77 C78 H78B 109.5 . . ?
H78A C78 H78B 109.5 . . ?
C77 C78 H78C 109.5 . . ?
H78A C78 H78C 109.5 . . ?
H78B C78 H78C 109.5 . . ?
N73 C74 C75 178.7(4) . . ?
C74 C75 H75A 109.5 . . ?
C74 C75 H75B 109.5 . . ?
H75A C75 H75B 109.5 . . ?
C74 C75 H75C 109.5 . . ?
H75A C75 H75C 109.5 . . ?
H75B C75 H75C 109.5 . . ?
O51 S52 O50 114.84(14) . . ?
O51 S52 O49 115.48(14) . . ?
O50 S52 O49 114.20(12) . . ?
O51 S52 C53 103.81(15) . . ?
O50 S52 C53 103.22(15) . . ?
O49 S52 C53 102.99(15) . . ?
F54 C53 F55 108.1(3) . . ?
F54 C53 F56 108.0(3) . . ?
F55 C53 F56 106.5(3) . . ?
F54 C53 S52 111.3(3) . . ?
F55 C53 S52 111.0(2) . . ?
F56 C53 S52 111.8(2) . . ?

loop_
_geom_bond_atom_site_label_1
_geom_bond_atom_site_label_2
_geom_bond_distance
_geom_bond_site_symmetry_2
_geom_bond_publ_flag
Cr1 N36 2.032(2) . ?
Cr1 N41 2.044(2) . ?
Cr1 N26 2.047(2) . ?
Cr1 N1 2.048(2) . ?
Cr1 N15 2.051(2) . ?
Cr1 N12 2.063(2) . ?
N1 C2 1.331(3) . ?
N1 C14 1.370(3) . ?
C2 C3 1.394(4) . ?
C2 H2A 0.9500 . ?
C3 C4 1.364(4) . ?
C3 H3A 0.9500 . ?
C4 C5 1.410(4) . ?
C4 H4A 0.9500 . ?
C5 C14 1.402(4) . ?
C5 C6 1.426(4) . ?
C6 C7 1.358(4) . ?
C6 H6A 0.9500 . ?
C7 C8 1.436(4) . ?
C7 H7A 0.9500 . ?
C8 C13 1.398(4) . ?
C8 C9 1.408(4) . ?
C9 C10 1.370(4) . ?
C9 H9A 0.9500 . ?
N12 C11 1.332(3) . ?
N12 C13 1.369(3) . ?
C10 C11 1.389(4) . ?
C10 H10A 0.9500 . ?
C11 H11A 0.9500 . ?
C13 C14 1.420(4) . ?
N15 C16 1.339(3) . ?
N15 C28 1.365(3) . ?
C16 C17 1.395(4) . ?
C16 H16A 0.9500 . ?
C17 C18 1.362(4) . ?
C17 H17A 0.9500 . ?
C18 C19 1.410(4) . ?
C18 H18A 0.9500 . ?
C19 C28 1.400(4) . ?
C19 C20 1.436(4) . ?
C20 C21 1.354(4) . ?
C20 H20A 0.9500 . ?
C21 C22 1.428(4) . ?
C21 H21A 0.9500 . ?
C22 C27 1.398(4) . ?
C22 C23 1.410(4) . ?
C23 C24 1.363(4) . ?
C23 H23A 0.9500 . ?
C24 C25 1.395(4) . ?
C24 H24A 0.9500 . ?
C25 N26 1.331(3) . ?
C25 H25A 0.9500 . ?
N26 C27 1.364(3) . ?
C27 C28 1.428(4) . ?
C29 O30 1.452(3) . ?
C29 H29A 0.9800 . ?
C29 H29B 0.9800 . ?
C29 H29C 0.9800 . ?
O30 C31 1.323(3) . ?
C31 O32 1.195(4) . ?
C31 C33 1.500(4) . ?
C33 C34 1.381(4) . ?
C33 C37 1.387(4) . ?
C34 C35 1.382(4) . ?
C34 H34A 0.9500 . ?
C35 N36 1.340(3) . ?
C35 H35A 0.9500 . ?
N36 C38 1.360(3) . ?
C37 C38 1.379(4) . ?
C37 H37A 0.9500 . ?
C38 C39 1.480(3) . ?
C39 N41 1.365(3) . ?
C39 C40 1.373(4) . ?
C40 C44 1.396(4) . ?
C40 H40A 0.9500 . ?
N41 C42 1.346(3) . ?
C42 C43 1.376(4) . ?
C42 H42A 0.9500 . ?
C43 C44 1.382(4) . ?
C43 H43A 0.9500 . ?
C44 C45 1.493(4) . ?
C45 O46 1.190(3) . ?
C45 O47 1.328(3) . ?
O47 C48 1.463(3) . ?
C48 H48A 0.9800 . ?
C48 H48B 0.9800 . ?
C48 H48C 0.9800 . ?
S60A O59A 1.417(4) . ?
S60A O58A 1.443(4) . ?
S60A O57 1.454(2) . ?
S60A C61A 1.838(5) . ?
C61A F62 1.213(6) . ?
C61A F64A 1.323(5) . ?
C61A F63A 1.338(6) . ?
S60B O57 1.365(4) . ?
S60B O59B 1.411(8) . ?
S60B O58B 1.453(10) . ?
S60B C61B 1.850(10) . ?
C61B F64B 1.333(11) . ?
C61B F63B 1.359(11) . ?
C61B F62 1.550(12) . ?
S68A O67A 1.434(3) . ?
S68A O66A 1.442(3) . ?
S68A O65 1.458(2) . ?
S68A C69A 1.820(4) . ?
C69A F70A 1.323(4) . ?
C69A F71A 1.325(4) . ?
C69A F72A 1.331(4) . ?
S68B O65 1.238(8) . ?
S68B O67B 1.428(13) . ?
S68B O66B 1.458(13) . ?
S68B C69B 1.839(13) . ?
C69B F70B 1.322(14) . ?
C69B F72B 1.331(15) . ?
C69B F71B 1.345(14) . ?
N76 C77 1.119(13) . ?
C77 C78 1.461(15) . ?
C78 H78A 0.9800 . ?
C78 H78B 0.9800 . ?
C78 H78C 0.9800 . ?
N73 C74 1.121(4) . ?
C74 C75 1.466(5) . ?
C75 H75A 0.9800 . ?
C75 H75B 0.9800 . ?
C75 H75C 0.9800 . ?
S52 O51 1.433(2) . ?
S52 O50 1.438(2) . ?
S52 O49 1.443(2) . ?
S52 C53 1.819(3) . ?
C53 F54 1.321(4) . ?
C53 F55 1.330(4) . ?
C53 F56 1.334(4) . ?

loop_
_geom_torsion_atom_site_label_1
_geom_torsion_atom_site_label_2
_geom_torsion_atom_site_label_3
_geom_torsion_atom_site_label_4
_geom_torsion
_geom_torsion_site_symmetry_1
_geom_torsion_site_symmetry_2
_geom_torsion_site_symmetry_3
_geom_torsion_site_symmetry_4
_geom_torsion_publ_flag
N36 Cr1 N1 C2 -76.3(2) . . . . ?
N41 Cr1 N1 C2 3.2(2) . . . . ?
N26 Cr1 N1 C2 145.8(4) . . . . ?
N15 Cr1 N1 C2 98.3(2) . . . . ?
N12 Cr1 N1 C2 -173.8(2) . . . . ?
N36 Cr1 N1 C14 110.52(17) . . . . ?
N41 Cr1 N1 C14 -169.91(17) . . . . ?
N26 Cr1 N1 C14 -27.4(5) . . . . ?
N15 Cr1 N1 C14 -74.82(17) . . . . ?
N12 Cr1 N1 C14 13.06(17) . . . . ?
C14 N1 C2 C3 2.2(4) . . . . ?
Cr1 N1 C2 C3 -170.6(2) . . . . ?
N1 C2 C3 C4 1.7(4) . . . . ?
C2 C3 C4 C5 -3.5(4) . . . . ?
C3 C4 C5 C14 1.5(4) . . . . ?
C3 C4 C5 C6 -176.5(3) . . . . ?
C14 C5 C6 C7 -2.7(4) . . . . ?
C4 C5 C6 C7 175.3(3) . . . . ?
C5 C6 C7 C8 0.9(5) . . . . ?
C6 C7 C8 C13 2.0(4) . . . . ?
C6 C7 C8 C9 -177.5(3) . . . . ?
C13 C8 C9 C10 -0.8(4) . . . . ?
C7 C8 C9 C10 178.7(3) . . . . ?
N36 Cr1 N12 C11 82.3(2) . . . . ?
N26 Cr1 N12 C11 -12.5(2) . . . . ?
N1 Cr1 N12 C11 174.9(2) . . . . ?
N15 Cr1 N12 C11 -93.6(2) . . . . ?
N36 Cr1 N12 C13 -105.43(17) . . . . ?
N26 Cr1 N12 C13 159.77(17) . . . . ?
N1 Cr1 N12 C13 -12.91(17) . . . . ?
N15 Cr1 N12 C13 78.64(17) . . . . ?
C8 C9 C10 C11 2.1(4) . . . . ?
C13 N12 C11 C10 -0.6(4) . . . . ?
Cr1 N12 C11 C10 171.2(2) . . . . ?
C9 C10 C11 N12 -1.5(4) . . . . ?
C11 N12 C13 C8 2.0(4) . . . . ?
Cr1 N12 C13 C8 -171.2(2) . . . . ?
C11 N12 C13 C14 -175.9(2) . . . . ?
Cr1 N12 C13 C14 10.8(3) . . . . ?
C9 C8 C13 N12 -1.3(4) . . . . ?
C7 C8 C13 N12 179.2(3) . . . . ?
C9 C8 C13 C14 176.5(3) . . . . ?
C7 C8 C13 C14 -3.0(4) . . . . ?
C2 N1 C14 C5 -4.2(4) . . . . ?
Cr1 N1 C14 C5 169.8(2) . . . . ?
C2 N1 C14 C13 174.7(2) . . . . ?
Cr1 N1 C14 C13 -11.3(3) . . . . ?
C4 C5 C14 N1 2.4(4) . . . . ?
C6 C5 C14 N1 -179.5(2) . . . . ?
C4 C5 C14 C13 -176.5(2) . . . . ?
C6 C5 C14 C13 1.7(4) . . . . ?
N12 C13 C14 N1 0.2(3) . . . . ?
C8 C13 C14 N1 -177.7(2) . . . . ?
N12 C13 C14 C5 179.1(2) . . . . ?
C8 C13 C14 C5 1.1(4) . . . . ?
N41 Cr1 N15 C16 84.6(2) . . . . ?
N26 Cr1 N15 C16 178.1(2) . . . . ?
N1 Cr1 N15 C16 -10.4(2) . . . . ?
N12 Cr1 N15 C16 -90.9(2) . . . . ?
N41 Cr1 N15 C28 -97.62(18) . . . . ?
N26 Cr1 N15 C28 -4.21(17) . . . . ?
N1 Cr1 N15 C28 167.36(18) . . . . ?
N12 Cr1 N15 C28 86.82(18) . . . . ?
C28 N15 C16 C17 -2.4(4) . . . . ?
Cr1 N15 C16 C17 175.2(2) . . . . ?
N15 C16 C17 C18 0.0(5) . . . . ?
C16 C17 C18 C19 2.2(5) . . . . ?
C17 C18 C19 C28 -1.9(4) . . . . ?
C17 C18 C19 C20 175.7(3) . . . . ?
C28 C19 C20 C21 0.4(4) . . . . ?
C18 C19 C20 C21 -177.1(3) . . . . ?
C19 C20 C21 C22 -1.3(4) . . . . ?
C20 C21 C22 C27 0.2(4) . . . . ?
C20 C21 C22 C23 -179.1(3) . . . . ?
C27 C22 C23 C24 -1.2(4) . . . . ?
C21 C22 C23 C24 178.1(3) . . . . ?
C22 C23 C24 C25 0.6(4) . . . . ?
C23 C24 C25 N26 0.4(4) . . . . ?
C24 C25 N26 C27 -0.7(4) . . . . ?
C24 C25 N26 Cr1 -179.6(2) . . . . ?
N36 Cr1 N26 C25 -4.2(2) . . . . ?
N41 Cr1 N26 C25 -83.8(2) . . . . ?
N1 Cr1 N26 C25 133.6(4) . . . . ?
N15 Cr1 N26 C25 -178.2(2) . . . . ?
N12 Cr1 N26 C25 93.8(2) . . . . ?
N36 Cr1 N26 C27 176.81(17) . . . . ?
N41 Cr1 N26 C27 97.22(17) . . . . ?
N1 Cr1 N26 C27 -45.4(5) . . . . ?
N15 Cr1 N26 C27 2.83(17) . . . . ?
N12 Cr1 N26 C27 -85.14(17) . . . . ?
C25 N26 C27 C22 -0.1(4) . . . . ?
Cr1 N26 C27 C22 179.0(2) . . . . ?
C25 N26 C27 C28 179.9(2) . . . . ?
Cr1 N26 C27 C28 -1.1(3) . . . . ?
C23 C22 C27 N26 1.0(4) . . . . ?
C21 C22 C27 N26 -178.4(2) . . . . ?
C23 C22 C27 C28 -178.9(2) . . . . ?
C21 C22 C27 C28 1.7(4) . . . . ?
C16 N15 C28 C19 2.7(4) . . . . ?
Cr1 N15 C28 C19 -175.3(2) . . . . ?
C16 N15 C28 C27 -177.1(2) . . . . ?
Cr1 N15 C28 C27 4.9(3) . . . . ?
C18 C19 C28 N15 -0.6(4) . . . . ?
C20 C19 C28 N15 -178.3(2) . . . . ?
C18 C19 C28 C27 179.2(2) . . . . ?
C20 C19 C28 C27 1.5(4) . . . . ?
N26 C27 C28 N15 -2.7(3) . . . . ?
C22 C27 C28 N15 177.3(2) . . . . ?
N26 C27 C28 C19 177.5(2) . . . . ?
C22 C27 C28 C19 -2.5(4) . . . . ?
C29 O30 C31 O32 2.2(5) . . . . ?
C29 O30 C31 C33 -179.3(3) . . . . ?
O32 C31 C33 C34 159.1(3) . . . . ?
O30 C31 C33 C34 -19.5(4) . . . . ?
O32 C31 C33 C37 -20.7(5) . . . . ?
O30 C31 C33 C37 160.7(3) . . . . ?
C37 C33 C34 C35 -1.0(4) . . . . ?
C31 C33 C34 C35 179.2(3) . . . . ?
C33 C34 C35 N36 -1.0(4) . . . . ?
C34 C35 N36 C38 2.0(4) . . . . ?
C34 C35 N36 Cr1 -177.01(19) . . . . ?
N41 Cr1 N36 C35 -179.7(2) . . . . ?
N26 Cr1 N36 C35 87.0(2) . . . . ?
N1 Cr1 N36 C35 -85.4(2) . . . . ?
N12 Cr1 N36 C35 -4.4(2) . . . . ?
N41 Cr1 N36 C38 1.28(18) . . . . ?
N26 Cr1 N36 C38 -92.05(18) . . . . ?
N1 Cr1 N36 C38 95.56(18) . . . . ?
N12 Cr1 N36 C38 176.56(18) . . . . ?
C34 C33 C37 C38 1.9(4) . . . . ?
C31 C33 C37 C38 -178.3(3) . . . . ?
C35 N36 C38 C37 -1.0(4) . . . . ?
Cr1 N36 C38 C37 178.1(2) . . . . ?
C35 N36 C38 C39 179.0(2) . . . . ?
Cr1 N36 C38 C39 -1.9(3) . . . . ?
C33 C37 C38 N36 -1.0(4) . . . . ?
C33 C37 C38 C39 179.0(2) . . . . ?
N36 C38 C39 N41 1.6(3) . . . . ?
C37 C38 C39 N41 -178.5(2) . . . . ?
N36 C38 C39 C40 -177.5(2) . . . . ?
C37 C38 C39 C40 2.5(4) . . . . ?
N41 C39 C40 C44 0.2(4) . . . . ?
C38 C39 C40 C44 179.3(2) . . . . ?
C40 C39 N41 C42 -2.0(4) . . . . ?
C38 C39 N41 C42 178.9(2) . . . . ?
C40 C39 N41 Cr1 178.61(19) . . . . ?
C38 C39 N41 Cr1 -0.5(3) . . . . ?
N36 Cr1 N41 C42 -179.7(2) . . . . ?
N26 Cr1 N41 C42 -85.7(2) . . . . ?
N1 Cr1 N41 C42 87.4(2) . . . . ?
N15 Cr1 N41 C42 -4.3(2) . . . . ?
N36 Cr1 N41 C39 -0.37(17) . . . . ?
N26 Cr1 N41 C39 93.59(18) . . . . ?
N1 Cr1 N41 C39 -93.29(18) . . . . ?
N15 Cr1 N41 C39 175.06(18) . . . . ?
C39 N41 C42 C43 1.6(4) . . . . ?
Cr1 N41 C42 C43 -179.06(19) . . . . ?
N41 C42 C43 C44 0.6(4) . . . . ?
C42 C43 C44 C40 -2.3(4) . . . . ?
C42 C43 C44 C45 176.9(3) . . . . ?
C39 C40 C44 C43 1.9(4) . . . . ?
C39 C40 C44 C45 -177.4(2) . . . . ?
C43 C44 C45 O46 179.1(3) . . . . ?
C40 C44 C45 O46 -1.7(4) . . . . ?
C43 C44 C45 O47 -2.2(4) . . . . ?
C40 C44 C45 O47 177.0(2) . . . . ?
O46 C45 O47 C48 2.8(4) . . . . ?
C44 C45 O47 C48 -175.9(3) . . . . ?
O59A S60A C61A F62 -174.8(4) . . . . ?
O58A S60A C61A F62 64.7(4) . . . . ?
O57 S60A C61A F62 -51.4(4) . . . . ?
O59A S60A C61A F64A 64.1(4) . . . . ?
O58A S60A C61A F64A -56.3(4) . . . . ?
O57 S60A C61A F64A -172.5(3) . . . . ?
O59A S60A C61A F63A -55.4(4) . . . . ?
O58A S60A C61A F63A -175.8(3) . . . . ?
O57 S60A C61A F63A 68.0(4) . . . . ?
O57 S60B C61B F64B -59.1(9) . . . . ?
O59B S60B C61B F64B -179.6(8) . . . . ?
O58B S60B C61B F64B 58.6(10) . . . . ?
O57 S60B C61B F63B -174.3(8) . . . . ?
O59B S60B C61B F63B 65.1(10) . . . . ?
O58B S60B C61B F63B -56.7(10) . . . . ?
O57 S60B C61B F62 44.9(7) . . . . ?
O59B S60B C61B F62 -75.6(7) . . . . ?
O58B S60B C61B F62 162.6(7) . . . . ?
O59B S60B O57 S60A 160.6(7) . . . . ?
O58B S60B O57 S60A -61.9(6) . . . . ?
C61B S60B O57 S60A 48.0(5) . . . . ?
O59A S60A O57 S60B 34.6(5) . . . . ?
O58A S60A O57 S60B 171.5(5) . . . . ?
C61A S60A O57 S60B -78.9(5) . . . . ?
F64A C61A F62 C61B 66.1(8) . . . . ?
F63A C61A F62 C61B -177.0(9) . . . . ?
S60A C61A F62 C61B -56.0(7) . . . . ?
F64B C61B F62 C61A 173.6(12) . . . . ?
F63B C61B F62 C61A -70.8(12) . . . . ?
S60B C61B F62 C61A 59.9(7) . . . . ?
O67A S68A C69A F70A -54.1(3) . . . . ?
O66A S68A C69A F70A -175.2(2) . . . . ?
O65 S68A C69A F70A 65.5(3) . . . . ?
O67A S68A C69A F71A 65.5(3) . . . . ?
O66A S68A C69A F71A -55.6(3) . . . . ?
O65 S68A C69A F71A -174.9(2) . . . . ?
O67A S68A C69A F72A -173.9(3) . . . . ?
O66A S68A C69A F72A 65.0(3) . . . . ?
O65 S68A C69A F72A -54.3(3) . . . . ?
O65 S68B C69B F70B 63.7(15) . . . . ?
O67B S68B C69B F70B -59.8(17) . . . . ?
O66B S68B C69B F70B -178.7(16) . . . . ?
O65 S68B C69B F72B -57.3(15) . . . . ?
O67B S68B C69B F72B 179.2(16) . . . . ?
O66B S68B C69B F72B 60.3(17) . . . . ?
O65 S68B C69B F71B -176.6(13) . . . . ?
O67B S68B C69B F71B 60.0(16) . . . . ?
O66B S68B C69B F71B -59.0(16) . . . . ?
O67B S68B O65 S68A 129.7(14) . . . . ?
O66B S68B O65 S68A -86.9(12) . . . . ?
C69B S68B O65 S68A 19.4(7) . . . . ?
O67A S68A O65 S68B -38.1(7) . . . . ?
O66A S68A O65 S68B 100.6(7) . . . . ?
C69A S68A O65 S68B -148.7(7) . . . . ?
O51 S52 C53 F54 57.9(3) . . . . ?
O50 S52 C53 F54 178.1(3) . . . . ?
O49 S52 C53 F54 -62.8(3) . . . . ?
O51 S52 C53 F55 178.4(2) . . . . ?
O50 S52 C53 F55 -61.5(3) . . . . ?
O49 S52 C53 F55 57.6(3) . . . . ?
O51 S52 C53 F56 -62.9(3) . . . . ?
O50 S52 C53 F56 57.2(3) . . . . ?
O49 S52 C53 F56 176.3(2) . . . . ?
